data_1557516
loop_
_publ_author_name
'Lough, Alan J.'
'Pounder, Austin'
'Wicks, Christopher'
'Tam, William'

_publ_section_title
;
 1,2,3,5-Tetrahydronaphtho[2,1-<i>c</i>]oxepine
;
_journal_coeditor_code HB4340
_journal_issue 3
_journal_name_full IUCrData
_journal_page_first x200288
_journal_paper_doi 10.1107/S2414314620002886
_journal_volume 5
_journal_year 2020
_chemical_formula_iupac 'C14 H14 O'
_chemical_formula_moiety 'C14 H14 O'
_chemical_formula_sum 'C14 H14 O'
_chemical_formula_weight 198.25
_chemical_name_systematic
;
1,2,3,5-Tetrahydronaphtho[2,1-<i>c</i>]oxepine
;
_space_group_crystal_system monoclinic
_space_group_IT_number 14
_space_group_name_Hall '-P 2ybc'
_space_group_name_H-M_alt 'P 1 21/c 1'
_atom_sites_solution_hydrogens difmap
_atom_sites_solution_primary dual
_audit_creation_method SHELXL-2018/3
_cell_angle_alpha 90
_cell_angle_beta 111.4450(10)
_cell_angle_gamma 90
_cell_formula_units_Z 4
_cell_length_a 9.4559(3)
_cell_length_b 12.8405(4)
_cell_length_c 8.9638(3)
_cell_measurement_reflns_used 9948
_cell_measurement_temperature 150(2)
_cell_measurement_theta_max 27.50
_cell_measurement_theta_min 2.31
_cell_volume 1013.02(6)
_computing_cell_refinement
;
APEX3 (Bruker, 2018)
;
_computing_data_collection
;
APEX3 (Bruker, 2018)
;
_computing_data_reduction
;
SAINT (Bruker, 2018)
;
_computing_molecular_graphics
;
PLATON (Spek, 2020)
;
_computing_publication_material
;
publCIF (Westrip, 2010)
;
_computing_structure_refinement
;
SHELXL2018 (Sheldrick, 2015b)
;
_computing_structure_solution
;
SHELXT2014 (Sheldrick, 2015a)
;
_diffrn_ambient_temperature 150(2)
_diffrn_measured_fraction_theta_full 1.000
_diffrn_measured_fraction_theta_max 0.998
_diffrn_measurement_device_type 'Bruker Kappa APEX DUO CCD'
_diffrn_measurement_method '\f and \w scans'
_diffrn_radiation_type MoK\a
_diffrn_radiation_wavelength 0.71073
_diffrn_reflns_av_R_equivalents 0.0211
_diffrn_reflns_av_unetI/netI 0.0108
_diffrn_reflns_limit_h_max 12
_diffrn_reflns_limit_h_min -12
_diffrn_reflns_limit_k_max 16
_diffrn_reflns_limit_k_min -16
_diffrn_reflns_limit_l_max 11
_diffrn_reflns_limit_l_min -11
_diffrn_reflns_number 21543
_diffrn_reflns_theta_full 25.242
_diffrn_reflns_theta_max 27.582
_diffrn_reflns_theta_min 2.314
_diffrn_source 'selaed tube with Bruker Triumph monochromator'
_exptl_absorpt_coefficient_mu 0.080
_exptl_absorpt_correction_T_max 0.7456
_exptl_absorpt_correction_T_min 0.7233
_exptl_absorpt_correction_type multi-scan
_exptl_absorpt_process_details
;
(SADABS; Krause <i>et al.</i>,  2015)
;
_exptl_crystal_colour colourless
_exptl_crystal_density_diffrn 1.300
_exptl_crystal_description Block
_exptl_crystal_F_000 424
_exptl_crystal_size_max 0.370
_exptl_crystal_size_mid 0.260
_exptl_crystal_size_min 0.250
_refine_diff_density_max 0.296
_refine_diff_density_min -0.198
_refine_ls_extinction_method none
_refine_ls_goodness_of_fit_ref 1.065
_refine_ls_hydrogen_treatment refall
_refine_ls_matrix_type full
_refine_ls_number_parameters 192
_refine_ls_number_reflns 2347
_refine_ls_number_restraints 0
_refine_ls_restrained_S_all 1.065
_refine_ls_R_factor_all 0.0413
_refine_ls_R_factor_gt 0.0350
_refine_ls_shift/su_max 0.000
_refine_ls_shift/su_mean 0.000
_refine_ls_structure_factor_coef Fsqd
_refine_ls_weighting_details 'w=1/[\s^2^(Fo^2^)+(0.0520P)^2^+0.3073P] where P=(Fo^2^+2Fc^2^)/3'
_refine_ls_weighting_scheme calc
_refine_ls_wR_factor_gt 0.0930
_refine_ls_wR_factor_ref 0.0996
_reflns_number_gt 2055
_reflns_number_total 2347
_reflns_threshold_expression 'I > 2\s(I)'
_cod_data_source_file hb4340sup1.cif
_cod_data_source_block I
_cod_original_sg_symbol_H-M 'P 21/c'
_cod_database_code 1557516
_shelx_space_group_comment
;
The symmetry employed for this shelxl refinement is uniquely defined
by the following loop, which should always be used as a source of
symmetry information in preference to the above space-group names.
They are only intended as comments.
;
_shelx_estimated_absorpt_t_min 0.971
_shelx_estimated_absorpt_t_max 0.980

loop_
_space_group_symop_operation_xyz
'x, y, z'
'-x, y+1/2, -z+1/2'
'-x, -y, -z'
'x, -y-1/2, z-1/2'

loop_
_atom_site_type_symbol
_atom_site_label
_atom_site_fract_x
_atom_site_fract_y
_atom_site_fract_z
_atom_site_U_iso_or_equiv
_atom_site_adp_type
_atom_site_calc_flag
_atom_site_occupancy
_atom_site_disorder_assembly
_atom_site_disorder_group
O O1 1.00150(8) 0.34280(6) 0.72056(9) 0.02263(19) Uani d 1 . .
C C1 0.77678(11) 0.44489(7) 0.56216(11) 0.0171(2) Uani d 1 . .
C C2 0.65678(11) 0.37620(7) 0.53419(11) 0.0163(2) Uani d 1 . .
C C3 0.66501(11) 0.29413(8) 0.65822(12) 0.0209(2) Uani d 1 . .
H H3A 0.5679(16) 0.2539(11) 0.6272(16) 0.029(3) Uiso d 1 . .
H H3B 0.6758(16) 0.3299(11) 0.7608(17) 0.031(3) Uiso d 1 . .
C C4 0.79563(12) 0.21581(8) 0.68926(13) 0.0235(2) Uani d 1 . .
H H4A 0.7759(16) 0.1550(11) 0.7461(16) 0.029(3) Uiso d 1 . .
H H4B 0.7980(16) 0.1911(12) 0.5840(18) 0.035(4) Uiso d 1 . .
C C5 0.95069(12) 0.25805(9) 0.79119(14) 0.0254(2) Uani d 1 . .
H H5A 0.9486(16) 0.2824(11) 0.8993(18) 0.033(4) Uiso d 1 . .
H H5B 1.0304(15) 0.2034(10) 0.8079(16) 0.025(3) Uiso d 1 . .
C C6 0.91744(11) 0.43684(8) 0.71202(13) 0.0214(2) Uani d 1 . .
H H6A 0.9889(14) 0.4953(11) 0.7133(14) 0.023(3) Uiso d 1 . .
H H6B 0.8913(15) 0.4415(10) 0.8106(17) 0.028(3) Uiso d 1 . .
C C7 0.77109(12) 0.52380(7) 0.45040(12) 0.0194(2) Uani d 1 . .
H H7A 0.8559(16) 0.5724(11) 0.4711(16) 0.029(3) Uiso d 1 . .
C C8 0.64771(12) 0.53392(7) 0.31122(12) 0.0198(2) Uani d 1 . .
H H8A 0.6454(15) 0.5891(11) 0.2355(16) 0.027(3) Uiso d 1 . .
C C9 0.52464(11) 0.46395(7) 0.27548(11) 0.0172(2) Uani d 1 . .
C C10 0.39883(12) 0.47042(8) 0.12770(12) 0.0218(2) Uani d 1 . .
H H10A 0.4011(15) 0.5267(11) 0.0541(16) 0.026(3) Uiso d 1 . .
C C11 0.28267(12) 0.40005(9) 0.08940(13) 0.0248(2) Uani d 1 . .
H H11A 0.1987(17) 0.4037(11) -0.0128(19) 0.036(4) Uiso d 1 . .
C C12 0.28495(12) 0.32073(9) 0.19878(13) 0.0236(2) Uani d 1 . .
H H12A 0.2036(16) 0.2691(11) 0.1702(16) 0.031(3) Uiso d 1 . .
C C13 0.40269(11) 0.31364(8) 0.34385(12) 0.0201(2) Uani d 1 . .
H H13A 0.4012(15) 0.2577(11) 0.4170(16) 0.027(3) Uiso d 1 . .
C C14 0.52804(10) 0.38377(7) 0.38733(11) 0.0157(2) Uani d 1 . .

loop_
_atom_site_aniso_label
_atom_site_aniso_U_11
_atom_site_aniso_U_22
_atom_site_aniso_U_33
_atom_site_aniso_U_12
_atom_site_aniso_U_13
_atom_site_aniso_U_23
O1 0.0183(4) 0.0229(4) 0.0269(4) 0.0028(3) 0.0085(3) 0.0040(3)
C1 0.0174(4) 0.0164(4) 0.0174(5) 0.0016(3) 0.0064(4) -0.0017(3)
C2 0.0178(4) 0.0157(4) 0.0168(4) 0.0018(3) 0.0080(4) 0.0008(3)
C3 0.0190(5) 0.0241(5) 0.0207(5) 0.0002(4) 0.0086(4) 0.0058(4)
C4 0.0254(5) 0.0193(5) 0.0274(5) 0.0016(4) 0.0115(4) 0.0069(4)
C5 0.0217(5) 0.0276(6) 0.0268(5) 0.0052(4) 0.0088(4) 0.0092(4)
C6 0.0197(5) 0.0203(5) 0.0215(5) 0.0003(4) 0.0043(4) -0.0025(4)
C7 0.0215(5) 0.0142(4) 0.0239(5) -0.0025(4) 0.0099(4) -0.0024(4)
C8 0.0260(5) 0.0143(4) 0.0207(5) 0.0010(4) 0.0105(4) 0.0016(4)
C9 0.0190(5) 0.0160(4) 0.0175(5) 0.0034(4) 0.0077(4) -0.0004(3)
C10 0.0231(5) 0.0234(5) 0.0185(5) 0.0061(4) 0.0070(4) 0.0015(4)
C11 0.0192(5) 0.0324(6) 0.0197(5) 0.0048(4) 0.0035(4) -0.0043(4)
C12 0.0177(5) 0.0265(5) 0.0265(5) -0.0023(4) 0.0080(4) -0.0074(4)
C13 0.0194(5) 0.0195(5) 0.0231(5) -0.0011(4) 0.0099(4) -0.0025(4)
C14 0.0167(4) 0.0151(4) 0.0170(4) 0.0017(3) 0.0081(4) -0.0016(3)

loop_
_atom_type_symbol
_atom_type_description
_atom_type_scat_dispersion_real
_atom_type_scat_dispersion_imag
_atom_type_scat_source
C C 0.0033 0.0016 'International Tables Vol C Tables 4.2.6.8 and 6.1.1.4'
H H 0.0000 0.0000 'International Tables Vol C Tables 4.2.6.8 and 6.1.1.4'
O O 0.0106 0.0060 'International Tables Vol C Tables 4.2.6.8 and 6.1.1.4'

loop_
_geom_angle_atom_site_label_1
_geom_angle_atom_site_label_2
_geom_angle_atom_site_label_3
_geom_angle_site_symmetry_1
_geom_angle_site_symmetry_3
_geom_angle
_geom_angle_publ_flag
C5 O1 C6 . . 113.34(8) ?
C2 C1 C7 . . 120.80(9) ?
C2 C1 C6 . . 120.95(9) ?
C7 C1 C6 . . 118.24(9) ?
C1 C2 C14 . . 119.18(9) ?
C1 C2 C3 . . 119.45(9) ?
C14 C2 C3 . . 121.38(8) ?
C2 C3 C4 . . 114.25(8) ?
C2 C3 H3A . . 111.1(8) ?
C4 C3 H3A . . 107.9(8) ?
C2 C3 H3B . . 108.5(8) ?
C4 C3 H3B . . 109.2(8) ?
H3A C3 H3B . . 105.5(11) ?
C5 C4 C3 . . 114.27(9) ?
C5 C4 H4A . . 107.2(8) ?
C3 C4 H4A . . 108.7(8) ?
C5 C4 H4B . . 109.3(8) ?
C3 C4 H4B . . 109.2(8) ?
H4A C4 H4B . . 108.0(12) ?
O1 C5 C4 . . 114.42(9) ?
O1 C5 H5A . . 108.2(8) ?
C4 C5 H5A . . 109.3(8) ?
O1 C5 H5B . . 104.1(8) ?
C4 C5 H5B . . 110.4(8) ?
H5A C5 H5B . . 110.3(11) ?
O1 C6 C1 . . 113.36(8) ?
O1 C6 H6A . . 105.7(7) ?
C1 C6 H6A . . 109.2(7) ?
O1 C6 H6B . . 108.3(8) ?
C1 C6 H6B . . 111.0(8) ?
H6A C6 H6B . . 109.0(10) ?
C8 C7 C1 . . 120.93(9) ?
C8 C7 H7A . . 118.6(8) ?
C1 C7 H7A . . 120.5(8) ?
C7 C8 C9 . . 120.28(9) ?
C7 C8 H8A . . 119.9(8) ?
C9 C8 H8A . . 119.8(8) ?
C8 C9 C10 . . 120.90(9) ?
C8 C9 C14 . . 119.61(9) ?
C10 C9 C14 . . 119.47(9) ?
C11 C10 C9 . . 121.14(10) ?
C11 C10 H10A . . 122.0(8) ?
C9 C10 H10A . . 116.8(8) ?
C10 C11 C12 . . 119.82(10) ?
C10 C11 H11A . . 120.8(9) ?
C12 C11 H11A . . 119.4(9) ?
C13 C12 C11 . . 120.57(10) ?
C13 C12 H12A . . 119.5(8) ?
C11 C12 H12A . . 119.9(8) ?
C12 C13 C14 . . 121.55(10) ?
C12 C13 H13A . . 118.7(8) ?
C14 C13 H13A . . 119.7(8) ?
C13 C14 C9 . . 117.41(9) ?
C13 C14 C2 . . 123.42(9) ?
C9 C14 C2 . . 119.15(8) ?

loop_
_geom_bond_atom_site_label_1
_geom_bond_atom_site_label_2
_geom_bond_site_symmetry_2
_geom_bond_distance
_geom_bond_publ_flag
O1 C5 . 1.4277(13) ?
O1 C6 . 1.4323(12) ?
C1 C2 . 1.3858(13) ?
C1 C7 . 1.4120(14) ?
C1 C6 . 1.5092(13) ?
C2 C14 . 1.4327(13) ?
C2 C3 . 1.5131(13) ?
C3 C4 . 1.5372(14) ?
C3 H3A . 1.000(14) ?
C3 H3B . 0.999(14) ?
C4 C5 . 1.5163(15) ?
C4 H4A . 0.987(14) ?
C4 H4B . 1.004(15) ?
C5 H5A . 1.025(15) ?
C5 H5B . 1.000(13) ?
C6 H6A . 1.007(13) ?
C6 H6B . 1.003(14) ?
C7 C8 . 1.3675(14) ?
C7 H7A . 0.979(14) ?
C8 C9 . 1.4112(14) ?
C8 H8A . 0.975(14) ?
C9 C10 . 1.4229(13) ?
C9 C14 . 1.4292(13) ?
C10 C11 . 1.3657(16) ?
C10 H10A . 0.984(14) ?
C11 C12 . 1.4084(16) ?
C11 H11A . 0.969(15) ?
C12 C13 . 1.3712(15) ?
C12 H12A . 0.976(14) ?
C13 C14 . 1.4248(13) ?
C13 H13A . 0.977(14) ?

loop_
_geom_hbond_atom_site_label_D
_geom_hbond_atom_site_label_H
_geom_hbond_atom_site_label_A
_geom_hbond_site_symmetry_A
_geom_hbond_distance_DH
_geom_hbond_distance_HA
_geom_hbond_distance_DA
_geom_hbond_angle_DHA
_geom_hbond_publ_flag
C11 H11A O1 1_454 0.970(16) 2.558(16) 3.4803(14) 159.0(11) yes
C12 H12A O1 4_465 0.976(15) 2.560(15) 3.4661(14) 154.5(11) yes

loop_
_geom_torsion_atom_site_label_1
_geom_torsion_atom_site_label_2
_geom_torsion_atom_site_label_3
_geom_torsion_atom_site_label_4
_geom_torsion_site_symmetry_1
_geom_torsion_site_symmetry_2
_geom_torsion_site_symmetry_3
_geom_torsion_site_symmetry_4
_geom_torsion
_geom_torsion_publ_flag
C7 C1 C2 C14 . . . . 2.09(14) ?
C6 C1 C2 C14 . . . . -177.41(8) ?
C7 C1 C2 C3 . . . . -178.58(9) ?
C6 C1 C2 C3 . . . . 1.92(14) ?
C1 C2 C3 C4 . . . . -62.32(12) ?
C14 C2 C3 C4 . . . . 117.00(10) ?
C2 C3 C4 C5 . . . . 76.33(12) ?
C6 O1 C5 C4 . . . . 69.71(12) ?
C3 C4 C5 O1 . . . . -63.49(12) ?
C5 O1 C6 C1 . . . . -87.27(10) ?
C2 C1 C6 O1 . . . . 65.29(12) ?
C7 C1 C6 O1 . . . . -114.22(10) ?
C2 C1 C7 C8 . . . . -0.56(15) ?
C6 C1 C7 C8 . . . . 178.95(9) ?
C1 C7 C8 C9 . . . . -1.23(15) ?
C7 C8 C9 C10 . . . . -176.95(9) ?
C7 C8 C9 C14 . . . . 1.43(14) ?
C8 C9 C10 C11 . . . . 177.03(9) ?
C14 C9 C10 C11 . . . . -1.35(15) ?
C9 C10 C11 C12 . . . . 1.34(15) ?
C10 C11 C12 C13 . . . . 0.19(16) ?
C11 C12 C13 C14 . . . . -1.72(15) ?
C12 C13 C14 C9 . . . . 1.66(14) ?
C12 C13 C14 C2 . . . . -176.93(9) ?
C8 C9 C14 C13 . . . . -178.54(9) ?
C10 C9 C14 C13 . . . . -0.14(13) ?
C8 C9 C14 C2 . . . . 0.11(13) ?
C10 C9 C14 C2 . . . . 178.51(8) ?
C1 C2 C14 C13 . . . . 176.72(9) ?
C3 C2 C14 C13 . . . . -2.60(14) ?
C1 C2 C14 C9 . . . . -1.84(13) ?
C3 C2 C14 C9 . . . . 178.83(8) ?

_cod_database_fobs_code 1557516
